data_7007073
loop_
_publ_author_name
'Murugesu, Muralee'
'Wernsdorfer, Wolfgang'
'Abboud, Khalil A.'
'Brechin, Euan K.'
'Christou, George'

_publ_section_title
;
 New Mn12 single-molecule magnets from edge-sharing bioctahedra.
;
_journal_issue 19
_journal_name_full 'Dalton transactions (Cambridge, England : 2003)'
_journal_page_first 2285
_journal_page_last 2287
_journal_paper_doi 10.1039/b517108c
_journal_year 2006
_chemical_formula_sum 'C176 H178 Mn12 N6 O42'
_chemical_formula_weight 3708.52
_chemical_name_systematic
;
?
;
_space_group_IT_number 61
_symmetry_cell_setting orthorhombic
_symmetry_space_group_name_Hall '-P 2ac 2ab'
_symmetry_space_group_name_H-M 'P b c a'
_atom_sites_solution_hydrogens geom
_atom_sites_solution_primary direct
_atom_sites_solution_secondary difmap
_audit_creation_method SHELXL-97
_cell_angle_alpha 90.00
_cell_angle_beta 90.00
_cell_angle_gamma 90.00
_cell_formula_units_Z 4
_cell_length_a 28.4275(19)
_cell_length_b 20.2935(14)
_cell_length_c 29.446(2)
_cell_measurement_reflns_used 277
_cell_measurement_temperature 173(2)
_cell_measurement_theta_max 28.0
_cell_measurement_theta_min 2.0
_cell_volume 16987(2)
_computing_cell_refinement 'Bruker SMART & SAINT (Bruker 1998)'
_computing_data_collection 'Bruker SMART (Bruker 1998)'
_computing_data_reduction 'Bruker SHELXTL (Bruker 2000)'
_computing_molecular_graphics 'Bruker SHELXTL'
_computing_publication_material 'Bruker SHELXTL'
_computing_structure_refinement 'Bruker SHELXTL'
_computing_structure_solution 'Bruker SHELXTL'
_diffrn_ambient_temperature 173(2)
_diffrn_measured_fraction_theta_full 0.991
_diffrn_measured_fraction_theta_max 0.991
_diffrn_measurement_device_type 'SMART CCD area detector'
_diffrn_measurement_method '\w scans'
_diffrn_radiation_monochromator graphite
_diffrn_radiation_source 'normal-focus sealed tube'
_diffrn_radiation_type MoK\a
_diffrn_radiation_wavelength 0.71073
_diffrn_reflns_av_R_equivalents 0.0765
_diffrn_reflns_av_sigmaI/netI 0.0609
_diffrn_reflns_limit_h_max 35
_diffrn_reflns_limit_h_min -36
_diffrn_reflns_limit_k_max 25
_diffrn_reflns_limit_k_min -25
_diffrn_reflns_limit_l_max 38
_diffrn_reflns_limit_l_min -20
_diffrn_reflns_number 104881
_diffrn_reflns_theta_full 27.50
_diffrn_reflns_theta_max 27.50
_diffrn_reflns_theta_min 1.75
_diffrn_standards_decay_% 0
_diffrn_standards_number 0
_exptl_absorpt_coefficient_mu 0.939
_exptl_absorpt_correction_T_max 0.8866
_exptl_absorpt_correction_T_min 0.7415
_exptl_absorpt_correction_type integration
_exptl_absorpt_process_details 'based on measured indexed crystal faces, SHELXTL (Bruker 1998)'
_exptl_crystal_colour brown
_exptl_crystal_density_diffrn 1.450
_exptl_crystal_density_meas 0
_exptl_crystal_density_method 'not measured'
_exptl_crystal_description prisms
_exptl_crystal_F_000 7648
_exptl_crystal_size_max 0.37
_exptl_crystal_size_mid 0.19
_exptl_crystal_size_min 0.15
_refine_diff_density_max 0.780
_refine_diff_density_min -0.617
_refine_diff_density_rms 0.091
_refine_ls_extinction_method none
_refine_ls_goodness_of_fit_ref 1.192
_refine_ls_hydrogen_treatment mixed
_refine_ls_matrix_type full
_refine_ls_number_parameters 1152
_refine_ls_number_reflns 19342
_refine_ls_number_restraints 0
_refine_ls_restrained_S_all 1.192
_refine_ls_R_factor_all 0.1172
_refine_ls_R_factor_gt 0.0762
_refine_ls_shift/su_max 0.001
_refine_ls_shift/su_mean 0.000
_refine_ls_structure_factor_coef Fsqd
_refine_ls_weighting_details 'calc w=1/[\s^2^(Fo^2^)+(0.0379P)^2^+47.2910P] where P=(Fo^2^+2Fc^2^)/3'
_refine_ls_weighting_scheme calc
_refine_ls_wR_factor_gt 0.1422
_refine_ls_wR_factor_ref 0.1599
_reflns_number_gt 13619
_reflns_number_total 19342
_reflns_threshold_expression 'I > 2\s(I)'
_cod_data_source_file b517108c.txt
_cod_data_source_block xm49
_cod_depositor_comments
;
The following automatic conversions were performed:
'_symmetry_cell_setting' value 'Orthorhombic' changed to 'orthorhombic'
according to '/home/saulius/struct/CIF-dictionaries/cif_core.dic'
dictionary named 'cif_core.dic' version 2.4.1 from 2010-06-29.

Automatic conversion script
Id: cif_fix_enum 1527 2010-12-29 10:47:43Z saulius 
;
_cod_original_sg_symbol_H-M Pbca
_cod_database_code 7007073

loop_
_symmetry_equiv_pos_as_xyz
'x, y, z'
'-x+1/2, -y, z+1/2'
'-x, y+1/2, -z+1/2'
'x+1/2, -y+1/2, -z'
'-x, -y, -z'
'x-1/2, y, -z-1/2'
'x, -y-1/2, z-1/2'
'-x-1/2, y-1/2, z'

loop_
_atom_site_label
_atom_site_type_symbol
_atom_site_fract_x
_atom_site_fract_y
_atom_site_fract_z
_atom_site_U_iso_or_equiv
_atom_site_adp_type
_atom_site_occupancy
_atom_site_symmetry_multiplicity
_atom_site_calc_flag
_atom_site_refinement_flags
_atom_site_disorder_assembly
_atom_site_disorder_group
Mn1 Mn 0.45847(2) 0.53955(3) 0.49925(2) 0.02216(14) Uani 1 1 d . . .
Mn2 Mn 0.48799(2) 0.48171(3) 0.59234(2) 0.02278(14) Uani 1 1 d . . .
Mn3 Mn 0.40807(2) 0.44625(3) 0.42924(2) 0.02603(15) Uani 1 1 d . . .
Mn4 Mn 0.46387(2) 0.41601(3) 0.33584(2) 0.02830(16) Uani 1 1 d . . .
Mn5 Mn 0.43368(2) 0.36353(3) 0.54586(2) 0.02515(15) Uani 1 1 d . . .
Mn6 Mn 0.50550(2) 0.35256(3) 0.42944(2) 0.02804(16) Uani 1 1 d . . .
O1 O 0.42480(11) 0.35158(15) 0.61833(11) 0.0316(7) Uani 1 1 d . . .
O2 O 0.46341(11) 0.43257(15) 0.65340(11) 0.0312(7) Uani 1 1 d . . .
O3 O 0.49779(12) 0.32828(17) 0.31608(12) 0.0397(8) Uani 1 1 d . . .
O4 O 0.52361(12) 0.27962(16) 0.38093(12) 0.0386(8) Uani 1 1 d . . .
O5 O 0.35324(12) 0.34335(19) 0.54430(12) 0.0452(9) Uani 1 1 d . . .
O6 O 0.51671(9) 0.53615(13) 0.53247(9) 0.0206(6) Uani 1 1 d . . .
O7 O 0.49722(13) 0.48307(18) 0.28689(12) 0.0389(8) Uani 1 1 d . . .
H7 H 0.511(2) 0.515(3) 0.302(2) 0.06(2) Uiso 1 1 d . . .
O8 O 0.38649(10) 0.38941(15) 0.48590(10) 0.0291(7) Uani 1 1 d . . .
O9 O 0.44069(10) 0.36615(14) 0.39724(10) 0.0276(7) Uani 1 1 d . . .
O10 O 0.47155(10) 0.56515(14) 0.61878(10) 0.0253(6) Uani 1 1 d . . .
O11 O 0.43746(10) 0.61442(14) 0.53333(10) 0.0250(6) Uani 1 1 d . . .
O12 O 0.43036(9) 0.47455(13) 0.55833(10) 0.0230(6) Uani 1 1 d . . .
O13 O 0.33443(13) 0.64346(18) 0.63413(15) 0.0522(11) Uani 1 1 d . . .
H13 H 0.3060 0.6532 0.6378 0.078 Uiso 1 1 calc R . .
O14 O 0.39273(11) 0.42624(16) 0.31528(11) 0.0350(8) Uani 1 1 d . . .
O15 O 0.35281(11) 0.44290(16) 0.38044(11) 0.0333(7) Uani 1 1 d . . .
O16 O 0.45151(10) 0.50823(14) 0.37937(10) 0.0253(6) Uani 1 1 d . . .
O17 O 0.49391(10) 0.59668(13) 0.44079(10) 0.0227(6) Uani 1 1 d . . .
O18 O 0.40218(10) 0.53598(14) 0.46339(10) 0.0245(6) Uani 1 1 d . . .
O19 O 0.47538(11) 0.30638(15) 0.48610(11) 0.0334(7) Uani 1 1 d . . .
O20 O 0.44731(13) 0.25579(16) 0.54537(13) 0.0442(9) Uani 1 1 d . . .
O22' O 0.3504(2) 0.6607(3) 0.3569(2) 0.040(2) Uani 0.543(7) 1 d P A 11
H22D H 0.3404 0.6938 0.3428 0.059 Uiso 0.543(7) 1 calc PR A 11
O22 O 0.4180(3) 0.7035(4) 0.3473(3) 0.048(3) Uani 0.457(7) 1 d P A 12
H22C H 0.4041 0.7369 0.3371 0.071 Uiso 0.457(7) 1 calc PR A 12
C1 C 0.43729(16) 0.3813(2) 0.65310(16) 0.0300(10) Uani 1 1 d . . .
C2 C 0.41896(17) 0.3572(3) 0.69900(17) 0.0377(11) Uani 1 1 d . . .
H2A H 0.4389 0.3779 0.7230 0.045 Uiso 1 1 calc R . .
C3 C 0.4246(2) 0.2825(3) 0.70321(18) 0.0437(13) Uani 1 1 d . . .
C4 C 0.3912(2) 0.2426(3) 0.7231(2) 0.0642(18) Uani 1 1 d . . .
H4A H 0.3628 0.2613 0.7341 0.077 Uiso 1 1 calc R . .
C5 C 0.3988(3) 0.1750(4) 0.7270(3) 0.085(3) Uani 1 1 d . . .
H5A H 0.3755 0.1478 0.7405 0.102 Uiso 1 1 calc R . .
C6 C 0.4389(4) 0.1481(4) 0.7119(3) 0.096(3) Uani 1 1 d . . .
H6A H 0.4435 0.1019 0.7146 0.116 Uiso 1 1 calc R . .
C7 C 0.4733(3) 0.1863(4) 0.6927(3) 0.091(3) Uani 1 1 d . . .
H7A H 0.5019 0.1670 0.6825 0.109 Uiso 1 1 calc R . .
C8 C 0.4657(3) 0.2536(3) 0.6884(2) 0.0660(19) Uani 1 1 d . . .
H8A H 0.4893 0.2803 0.6749 0.079 Uiso 1 1 calc R . .
C9 C 0.36915(18) 0.3842(3) 0.70468(18) 0.0416(12) Uani 1 1 d . . .
C10 C 0.3590(2) 0.4264(3) 0.7399(2) 0.0590(17) Uani 1 1 d . . .
H10A H 0.3829 0.4375 0.7611 0.071 Uiso 1 1 calc R . .
C11 C 0.3144(3) 0.4530(4) 0.7450(3) 0.078(2) Uani 1 1 d . . .
H11A H 0.3077 0.4808 0.7701 0.094 Uiso 1 1 calc R . .
C12 C 0.2800(3) 0.4391(4) 0.7139(3) 0.081(2) Uani 1 1 d . . .
H12A H 0.2497 0.4582 0.7169 0.097 Uiso 1 1 calc R . .
C13 C 0.2896(2) 0.3974(4) 0.6784(2) 0.071(2) Uani 1 1 d . . .
H13A H 0.2657 0.3873 0.6568 0.085 Uiso 1 1 calc R . .
C14 C 0.3338(2) 0.3699(3) 0.6739(2) 0.0557(16) Uani 1 1 d . . .
H14A H 0.3401 0.3408 0.6493 0.067 Uiso 1 1 calc R . .
C15 C 0.35014(17) 0.3676(2) 0.50603(17) 0.0335(11) Uani 1 1 d . . .
C16 C 0.30277(17) 0.3761(3) 0.48200(18) 0.0421(13) Uani 1 1 d . . .
H16A H 0.3099 0.3908 0.4503 0.051 Uiso 1 1 calc R . .
C17 C 0.27659(19) 0.4317(3) 0.5045(2) 0.0472(14) Uani 1 1 d . . .
C18 C 0.2609(2) 0.4284(4) 0.5478(3) 0.073(2) Uani 1 1 d . . .
H18A H 0.2656 0.3892 0.5649 0.087 Uiso 1 1 calc R . .
C19 C 0.2380(3) 0.4821(5) 0.5679(3) 0.103(3) Uani 1 1 d . . .
H19A H 0.2272 0.4791 0.5984 0.123 Uiso 1 1 calc R . .
C20 C 0.2312(4) 0.5372(5) 0.5443(4) 0.117(5) Uani 1 1 d . . .
H20A H 0.2152 0.5734 0.5576 0.141 Uiso 1 1 calc R . .
C21 C 0.2479(4) 0.5412(5) 0.5002(5) 0.129(5) Uani 1 1 d . . .
H21A H 0.2432 0.5806 0.4834 0.155 Uiso 1 1 calc R . .
C22 C 0.2711(3) 0.4897(3) 0.4803(3) 0.083(2) Uani 1 1 d . . .
H22A H 0.2831 0.4937 0.4503 0.100 Uiso 1 1 calc R . .
C23 C 0.27367(18) 0.3142(3) 0.4781(2) 0.0484(14) Uani 1 1 d . . .
C24 C 0.2643(3) 0.2735(3) 0.5151(3) 0.084(2) Uani 1 1 d . . .
H24A H 0.2778 0.2828 0.5440 0.101 Uiso 1 1 calc R . .
C25 C 0.2346(3) 0.2185(4) 0.5094(5) 0.132(5) Uani 1 1 d . . .
H25A H 0.2276 0.1906 0.5344 0.158 Uiso 1 1 calc R . .
C26 C 0.2161(4) 0.2055(5) 0.4671(6) 0.140(6) Uani 1 1 d . . .
H26A H 0.1975 0.1671 0.4627 0.168 Uiso 1 1 calc R . .
C27 C 0.2235(3) 0.2453(6) 0.4330(4) 0.115(4) Uani 1 1 d . . .
H27A H 0.2095 0.2365 0.4043 0.138 Uiso 1 1 calc R . .
C28 C 0.2518(2) 0.3002(4) 0.4385(3) 0.083(2) Uani 1 1 d . . .
H28A H 0.2561 0.3292 0.4135 0.099 Uiso 1 1 calc R . .
C29 C 0.51370(17) 0.2801(3) 0.33859(18) 0.0373(12) Uani 1 1 d . . .
C30 C 0.52123(19) 0.2162(3) 0.31231(19) 0.0420(12) Uani 1 1 d . B .
H30A H 0.5072 0.2231 0.2816 0.050 Uiso 1 1 calc R . .
C31 C 0.5727(2) 0.2000(3) 0.3048(2) 0.0500(15) Uani 1 1 d . . .
C32 C 0.6068(7) 0.2157(10) 0.3351(8) 0.068(6) Uani 0.76(2) 1 d P B 1
H32A H 0.5983 0.2418 0.3606 0.082 Uiso 0.76(2) 1 calc PR B 1
C32' C 0.611(3) 0.204(3) 0.338(2) 0.052(15) Uiso 0.24(2) 1 d P B 2
H32B H 0.6093 0.2108 0.3695 0.062 Uiso 0.24(2) 1 calc PR B 2
C33 C 0.6551(4) 0.1952(6) 0.3308(6) 0.066(3) Uani 0.76(2) 1 d P B 1
H33A H 0.6768 0.1994 0.3552 0.079 Uiso 0.76(2) 1 calc PR B 1
C33' C 0.6502(19) 0.197(3) 0.3110(16) 0.070(15) Uiso 0.24(2) 1 d P B 2
H33B H 0.6748 0.2288 0.3127 0.083 Uiso 0.24(2) 1 calc PR B 2
C34 C 0.6680(5) 0.1694(8) 0.2898(6) 0.095(5) Uani 0.76(2) 1 d P B 1
H34A H 0.6998 0.1573 0.2846 0.114 Uiso 0.76(2) 1 calc PR B 1
C34' C 0.6541(18) 0.144(2) 0.2816(18) 0.075(14) Uiso 0.24(2) 1 d P B 2
H34B H 0.6846 0.1264 0.2763 0.091 Uiso 0.24(2) 1 calc PR B 2
C35 C 0.6351(5) 0.1608(10) 0.2561(5) 0.114(7) Uani 0.76(2) 1 d P B 1
H35A H 0.6439 0.1430 0.2275 0.137 Uiso 0.76(2) 1 calc PR B 1
C35' C 0.6171(12) 0.1156(19) 0.2600(12) 0.066(10) Uiso 0.24(2) 1 d P B 2
H35B H 0.6213 0.0787 0.2405 0.079 Uiso 0.24(2) 1 calc PR B 2
C36 C 0.5892(4) 0.1785(7) 0.2645(4) 0.080(4) Uani 0.76(2) 1 d P B 1
H36A H 0.5674 0.1753 0.2400 0.096 Uiso 0.76(2) 1 calc PR B 1
C36' C 0.5737(10) 0.1423(15) 0.2674(9) 0.040(7) Uiso 0.24(2) 1 d P B 2
H36B H 0.5464 0.1280 0.2518 0.048 Uiso 0.24(2) 1 calc PR B 2
C37 C 0.4936(2) 0.1600(3) 0.3343(2) 0.0489(14) Uani 1 1 d . . .
C38 C 0.4453(2) 0.1558(4) 0.3278(2) 0.0669(19) Uani 1 1 d . B .
H38A H 0.4300 0.1875 0.3092 0.080 Uiso 1 1 calc R . .
C39 C 0.4192(3) 0.1067(5) 0.3477(3) 0.091(3) Uani 1 1 d . . .
H39A H 0.3863 0.1045 0.3424 0.109 Uiso 1 1 calc R B .
C40 C 0.4402(3) 0.0610(5) 0.3751(3) 0.100(3) Uani 1 1 d . B .
H40A H 0.4220 0.0269 0.3884 0.120 Uiso 1 1 calc R . .
C41 C 0.4882(3) 0.0645(4) 0.3833(3) 0.094(3) Uani 1 1 d . . .
H41A H 0.5029 0.0338 0.4031 0.112 Uiso 1 1 calc R B .
C42 C 0.5145(3) 0.1138(3) 0.3622(3) 0.072(2) Uani 1 1 d . B .
H42A H 0.5475 0.1156 0.3671 0.086 Uiso 1 1 calc R . .
C43 C 0.35548(16) 0.4348(2) 0.33775(16) 0.0290(10) Uani 1 1 d . C .
C44 C 0.30918(17) 0.4343(2) 0.30994(18) 0.0370(12) Uani 1 1 d . . .
C45 C 0.3159(10) 0.4521(14) 0.2654(7) 0.068(6) Uiso 0.167(5) 1 d PG C 12
C46 C 0.2887(9) 0.4163(13) 0.2348(10) 0.068(6) Uiso 0.167(5) 1 d PG C 12
H46A H 0.2659 0.3860 0.2457 0.082 Uiso 0.167(5) 1 calc PR C 12
C47 C 0.2949(10) 0.4250(15) 0.1884(9) 0.068(6) Uiso 0.167(5) 1 d PG C 12
H47A H 0.2763 0.4006 0.1675 0.082 Uiso 0.167(5) 1 calc PR C 12
C48 C 0.3283(12) 0.4693(18) 0.1725(7) 0.068(6) Uiso 0.167(5) 1 d PG C 12
H48A H 0.3325 0.4752 0.1407 0.082 Uiso 0.167(5) 1 calc PR C 12
C49 C 0.3555(10) 0.5051(15) 0.2030(10) 0.068(6) Uiso 0.167(5) 1 d PG C 12
H49A H 0.3783 0.5354 0.1921 0.082 Uiso 0.167(5) 1 calc PR C 12
C50 C 0.3493(9) 0.4964(13) 0.2494(9) 0.068(6) Uiso 0.167(5) 1 d PG C 12
H50A H 0.3679 0.5208 0.2703 0.082 Uiso 0.167(5) 1 calc PR C 12
C45' C 0.2960(2) 0.3628(3) 0.2985(2) 0.0395(15) Uani 0.833(5) 1 d P C 11
C46' C 0.3033(2) 0.3121(4) 0.3289(3) 0.0533(19) Uani 0.833(5) 1 d P C 11
H46B H 0.3167 0.3216 0.3576 0.064 Uiso 0.833(5) 1 calc PR C 11
C47' C 0.2915(3) 0.2476(4) 0.3186(3) 0.064(2) Uani 0.833(5) 1 d P C 11
H47B H 0.2980 0.2136 0.3399 0.076 Uiso 0.833(5) 1 calc PR C 11
C48' C 0.2714(3) 0.2328(4) 0.2797(4) 0.075(3) Uani 0.833(5) 1 d P C 11
H48B H 0.2620 0.1888 0.2737 0.090 Uiso 0.833(5) 1 calc PR C 11
C49' C 0.2641(3) 0.2808(5) 0.2477(3) 0.082(3) Uani 0.833(5) 1 d P C 11
H49B H 0.2508 0.2693 0.2191 0.098 Uiso 0.833(5) 1 calc PR C 11
C50' C 0.2759(3) 0.3474(4) 0.2565(3) 0.061(2) Uani 0.833(5) 1 d P C 11
H50B H 0.2704 0.3808 0.2345 0.074 Uiso 0.833(5) 1 calc PR C 11
C51 C 0.27073(18) 0.4727(3) 0.33413(18) 0.0402(12) Uani 1 1 d . C .
C52 C 0.2769(2) 0.5389(3) 0.3416(2) 0.0597(17) Uani 1 1 d . . .
H52A H 0.3048 0.5598 0.3313 0.072 Uiso 1 1 calc R C .
C53 C 0.2429(3) 0.5761(4) 0.3639(3) 0.084(3) Uani 1 1 d . C .
H53A H 0.2476 0.6218 0.3691 0.100 Uiso 1 1 calc R . .
C54 C 0.2021(3) 0.5457(5) 0.3783(3) 0.091(3) Uani 1 1 d . . .
H54A H 0.1787 0.5706 0.3938 0.109 Uiso 1 1 calc R C .
C55 C 0.1950(3) 0.4802(5) 0.3706(3) 0.082(2) Uani 1 1 d . C .
H55A H 0.1667 0.4597 0.3802 0.098 Uiso 1 1 calc R . .
C56 C 0.2294(2) 0.4438(3) 0.3488(2) 0.0583(16) Uani 1 1 d . . .
H56A H 0.2244 0.3981 0.3438 0.070 Uiso 1 1 calc R C .
C57 C 0.46753(16) 0.2536(2) 0.50833(18) 0.0337(11) Uani 1 1 d . E .
C58 C 0.48535(18) 0.1883(2) 0.4882(2) 0.0407(12) Uani 1 1 d . . .
H58A H 0.4849 0.1971 0.4548 0.049 Uiso 1 1 calc R D 3
C59 C 0.4492(2) 0.1342(3) 0.4934(2) 0.0562(16) Uani 1 1 d . E .
C60 C 0.4015(2) 0.1498(3) 0.4818(2) 0.0647(18) Uani 1 1 d . . .
H60A H 0.3935 0.1935 0.4734 0.078 Uiso 1 1 calc R E .
C61 C 0.3671(3) 0.1017(4) 0.4827(3) 0.083(2) Uani 1 1 d . E .
H61A H 0.3353 0.1124 0.4761 0.100 Uiso 1 1 calc R . .
C62 C 0.3801(3) 0.0365(4) 0.4938(3) 0.093(3) Uani 1 1 d . . .
H62A H 0.3568 0.0029 0.4942 0.112 Uiso 1 1 calc R E .
C63 C 0.4235(3) 0.0218(3) 0.5033(3) 0.080(2) Uani 1 1 d . E .
H63A H 0.4319 -0.0220 0.5113 0.096 Uiso 1 1 calc R . .
C64 C 0.4576(3) 0.0713(3) 0.5017(3) 0.074(2) Uani 1 1 d . . .
H64A H 0.4894 0.0587 0.5069 0.089 Uiso 1 1 calc R E .
C65 C 0.5375(5) 0.1779(8) 0.4979(7) 0.013(5) Uiso 0.24(3) 1 d PG E 3
C66 C 0.5526(7) 0.1727(14) 0.5427(6) 0.061(12) Uiso 0.24(3) 1 d PG E 3
H66A H 0.5305 0.1755 0.5668 0.074 Uiso 0.24(3) 1 calc PR E 3
C67 C 0.6000(8) 0.1633(17) 0.5522(8) 0.065(12) Uiso 0.24(3) 1 d PG E 3
H67A H 0.6103 0.1598 0.5828 0.078 Uiso 0.24(3) 1 calc PR E 3
C68 C 0.6324(6) 0.1592(16) 0.5169(10) 0.080(17) Uiso 0.24(3) 1 d PG E 3
H68A H 0.6648 0.1528 0.5234 0.096 Uiso 0.24(3) 1 calc PR E 3
C69 C 0.6173(6) 0.1644(15) 0.4722(9) 0.075(13) Uiso 0.24(3) 1 d PG E 3
H69A H 0.6395 0.1616 0.4481 0.090 Uiso 0.24(3) 1 calc PR E 3
C70 C 0.5699(7) 0.1738(12) 0.4626(7) 0.049(10) Uiso 0.24(3) 1 d PG E 3
H70A H 0.5596 0.1773 0.4320 0.059 Uiso 0.24(3) 1 calc PR E 3
C65' C 0.5323(3) 0.1733(5) 0.5110(4) 0.046(3) Uiso 0.76(3) 1 d P E 4
C66' C 0.5369(6) 0.1605(5) 0.5549(5) 0.071(3) Uani 0.76(3) 1 d P E 4
H66B H 0.5097 0.1604 0.5736 0.085 Uiso 0.76(3) 1 calc PR E 4
C67' C 0.5803(6) 0.1473(5) 0.5741(7) 0.102(7) Uani 0.76(3) 1 d P E 4
H67B H 0.5827 0.1369 0.6054 0.123 Uiso 0.76(3) 1 calc PR E 4
C68' C 0.6204(6) 0.1496(6) 0.5467(9) 0.115(10) Uani 0.76(3) 1 d P E 4
H68B H 0.6504 0.1415 0.5597 0.138 Uiso 0.76(3) 1 calc PR E 4
C69' C 0.6169(5) 0.1628(7) 0.5029(10) 0.115(8) Uani 0.76(3) 1 d P E 4
H69B H 0.6443 0.1639 0.4846 0.139 Uiso 0.76(3) 1 calc PR E 4
C70' C 0.5719(3) 0.1756(5) 0.4830(7) 0.070(3) Uani 0.76(3) 1 d P E 4
H70B H 0.5690 0.1854 0.4516 0.084 Uiso 0.76(3) 1 calc PR E 4
C71 C 0.38527(15) 0.5917(2) 0.43899(16) 0.0294(10) Uani 1 1 d . F .
H71A H 0.3796 0.6279 0.4608 0.035 Uiso 1 1 calc R . .
H71B H 0.3546 0.5800 0.4251 0.035 Uiso 1 1 calc R . .
C72 C 0.46341(15) 0.6458(2) 0.42096(16) 0.0278(10) Uani 1 1 d . F .
H72A H 0.4806 0.6688 0.3964 0.033 Uiso 1 1 calc R . .
H72B H 0.4554 0.6788 0.4444 0.033 Uiso 1 1 calc R . .
C73 C 0.42751(16) 0.5667(2) 0.36391(16) 0.0292(10) Uani 1 1 d . F .
H73A H 0.3972 0.5536 0.3501 0.035 Uiso 1 1 calc R . .
H73B H 0.4467 0.5879 0.3400 0.035 Uiso 1 1 calc R . .
C74 C 0.41791(15) 0.6172(2) 0.40150(16) 0.0273(9) Uani 1 1 d . . .
C75 C 0.39276(18) 0.6769(2) 0.37919(18) 0.0371(12) Uani 1 1 d . A .
H75D H 0.3860 0.7101 0.4030 0.044 Uiso 0.543(7) 1 calc PR A 11
H75C H 0.4144 0.6974 0.3570 0.044 Uiso 0.457(7) 1 calc PR A 11
H75A H 0.3625 0.6620 0.3662 0.044 Uiso 0.543(7) 1 d PR A 12
H75B H 0.3857 0.7100 0.4029 0.044 Uiso 0.457(7) 1 d PR A 12
C76 C 0.39290(15) 0.6166(2) 0.55580(16) 0.0286(10) Uani 1 1 d . . .
H76A H 0.3679 0.6083 0.5331 0.034 Uiso 1 1 calc R . .
H76B H 0.3881 0.6616 0.5679 0.034 Uiso 1 1 calc R . .
C77 C 0.38627(14) 0.4964(2) 0.57717(16) 0.0283(10) Uani 1 1 d . . .
H77A H 0.3775 0.4667 0.6025 0.034 Uiso 1 1 calc R . .
H77B H 0.3616 0.4927 0.5536 0.034 Uiso 1 1 calc R . .
C78 C 0.42347(15) 0.5754(2) 0.63288(16) 0.0293(10) Uani 1 1 d . . .
H78A H 0.4206 0.6204 0.6456 0.035 Uiso 1 1 calc R . .
H78B H 0.4160 0.5438 0.6574 0.035 Uiso 1 1 calc R . .
C79 C 0.38718(15) 0.5673(2) 0.59477(15) 0.0262(9) Uani 1 1 d . . .
C80 C 0.33793(16) 0.5782(2) 0.61596(18) 0.0375(12) Uani 1 1 d . . .
H80A H 0.3134 0.5716 0.5925 0.045 Uiso 1 1 calc R . .
H80B H 0.3326 0.5456 0.6404 0.045 Uiso 1 1 calc R . .
C81' C 0.5245(7) 0.4707(10) 0.2465(5) 0.110(9) Uani 0.568(19) 1 d P F 7
H81F H 0.5126 0.4982 0.2216 0.165 Uiso 0.568(19) 1 calc PR F 7
H81D H 0.5218 0.4241 0.2381 0.165 Uiso 0.568(19) 1 calc PR F 7
H81E H 0.5575 0.4814 0.2523 0.165 Uiso 0.568(19) 1 calc PR F 7
C81 C 0.4792(9) 0.5149(9) 0.2499(7) 0.089(9) Uani 0.432(19) 1 d P F 8
H81A H 0.4822 0.5626 0.2542 0.133 Uiso 0.432(19) 1 calc PR F 8
H81B H 0.4459 0.5033 0.2464 0.133 Uiso 0.432(19) 1 calc PR F 8
H81C H 0.4966 0.5016 0.2227 0.133 Uiso 0.432(19) 1 calc PR F 8
C82 C 0.41287(18) 0.3077(2) 0.39194(19) 0.0409(12) Uani 1 1 d . F .
H82A H 0.3863 0.3090 0.4132 0.061 Uiso 1 1 calc R . .
H82B H 0.4323 0.2689 0.3983 0.061 Uiso 1 1 calc R . .
H82C H 0.4010 0.3053 0.3607 0.061 Uiso 1 1 calc R . .
N1 N 0.3236(7) 0.4692(9) 0.1846(6) 0.196(8) Uani 0.833(5) 1 d P C 11
C83 C 0.3537(6) 0.4858(7) 0.1621(6) 0.131(5) Uani 0.833(5) 1 d P C 11
C84 C 0.3901(8) 0.4963(13) 0.1238(9) 0.309(16) Uani 0.833(5) 1 d P C 11
H84A H 0.4133 0.5292 0.1335 0.464 Uiso 0.833(5) 1 calc PR C 11
H84B H 0.3740 0.5118 0.0964 0.464 Uiso 0.833(5) 1 calc PR C 11
H84C H 0.4061 0.4545 0.1174 0.464 Uiso 0.833(5) 1 calc PR C 11
N2' N 0.3523(14) 0.792(3) 0.316(2) 0.09(2) Uani 0.19(4) 1 d P G 5
N2 N 0.3647(13) 0.8167(17) 0.3181(6) 0.226(13) Uani 0.81(4) 1 d P G 6
C85 C 0.3642(4) 0.8342(6) 0.2837(4) 0.115(4) Uani 1 1 d . . .
C86 C 0.3597(13) 0.8599(9) 0.2410(6) 0.125(9) Uani 0.81(4) 1 d P G 6
H86A H 0.3343 0.8925 0.2407 0.187 Uiso 0.81(4) 1 calc PR G 6
H86B H 0.3524 0.8244 0.2195 0.187 Uiso 0.81(4) 1 calc PR G 6
H86C H 0.3893 0.8811 0.2321 0.187 Uiso 0.81(4) 1 calc PR G 6
C86' C 0.391(3) 0.870(4) 0.247(2) 0.11(2) Uani 0.19(4) 1 d P G 5
H86'A H 0.4164 0.8956 0.2610 0.164 Uiso 0.19(4) 1 calc PR G 5
H86'B H 0.3695 0.9001 0.2312 0.164 Uiso 0.19(4) 1 calc PR G 5
H86'C H 0.4039 0.8383 0.2257 0.164 Uiso 0.19(4) 1 calc PR G 5
N3 N 0.2324(3) 0.6856(4) 0.6263(3) 0.116(3) Uani 1 1 d . . .
C87 C 0.1936(3) 0.6919(4) 0.6163(3) 0.077(2) Uani 1 1 d . . .
C88 C 0.1451(3) 0.6976(4) 0.6044(3) 0.076(2) Uani 1 1 d . . .
H88A H 0.1382 0.6681 0.5789 0.114 Uiso 1 1 calc R . .
H88B H 0.1383 0.7432 0.5956 0.114 Uiso 1 1 calc R . .
H88C H 0.1256 0.6854 0.6305 0.114 Uiso 1 1 calc R . .

loop_
_atom_site_aniso_label
_atom_site_aniso_U_11
_atom_site_aniso_U_22
_atom_site_aniso_U_33
_atom_site_aniso_U_23
_atom_site_aniso_U_13
_atom_site_aniso_U_12
Mn1 0.0202(3) 0.0207(3) 0.0256(3) -0.0040(3) 0.0012(3) 0.0012(2)
Mn2 0.0209(3) 0.0214(3) 0.0261(3) -0.0035(3) 0.0004(3) 0.0003(2)
Mn3 0.0256(3) 0.0243(3) 0.0282(4) -0.0040(3) 0.0011(3) -0.0013(3)
Mn4 0.0277(3) 0.0280(3) 0.0292(4) -0.0054(3) 0.0014(3) 0.0003(3)
Mn5 0.0246(3) 0.0215(3) 0.0293(4) -0.0015(3) 0.0000(3) -0.0015(3)
Mn6 0.0266(3) 0.0266(3) 0.0310(4) -0.0038(3) -0.0011(3) -0.0016(3)
O1 0.0341(17) 0.0315(17) 0.0293(18) 0.0007(14) 0.0006(14) -0.0069(14)
O2 0.0328(17) 0.0290(16) 0.0317(18) 0.0021(13) 0.0033(14) -0.0052(14)
O3 0.043(2) 0.0353(18) 0.041(2) -0.0107(16) 0.0005(16) 0.0057(16)
O4 0.0348(18) 0.0371(18) 0.044(2) -0.0116(16) -0.0015(16) 0.0026(15)
O5 0.0338(19) 0.062(2) 0.040(2) 0.0156(19) -0.0049(16) -0.0155(17)
O6 0.0204(14) 0.0185(14) 0.0230(15) -0.0055(11) 0.0008(12) 0.0001(11)
O7 0.049(2) 0.041(2) 0.0266(19) -0.0007(16) 0.0026(16) -0.0054(18)
O8 0.0267(15) 0.0298(16) 0.0308(18) 0.0007(14) 0.0017(13) -0.0041(13)
O9 0.0286(16) 0.0228(15) 0.0312(17) -0.0044(13) -0.0028(13) -0.0040(13)
O10 0.0203(14) 0.0262(15) 0.0295(17) -0.0064(13) 0.0042(12) 0.0008(12)
O11 0.0255(15) 0.0210(14) 0.0285(17) -0.0052(12) 0.0025(13) 0.0042(12)
O12 0.0208(14) 0.0236(14) 0.0245(16) -0.0046(12) 0.0035(12) -0.0001(12)
O13 0.0351(19) 0.047(2) 0.075(3) -0.025(2) 0.016(2) 0.0058(17)
O14 0.0328(17) 0.0379(18) 0.0342(19) -0.0070(15) -0.0015(15) -0.0009(14)
O15 0.0290(16) 0.0350(17) 0.036(2) -0.0041(15) -0.0031(14) 0.0003(14)
O16 0.0226(15) 0.0250(15) 0.0283(17) -0.0010(13) -0.0007(12) 0.0034(12)
O17 0.0228(14) 0.0178(13) 0.0274(16) -0.0006(12) -0.0009(12) 0.0031(11)
O18 0.0221(14) 0.0237(15) 0.0278(17) -0.0028(12) -0.0011(12) 0.0029(12)
O19 0.0393(18) 0.0229(15) 0.0381(19) 0.0001(14) -0.0006(15) -0.0051(14)
O20 0.058(2) 0.0259(17) 0.048(2) -0.0003(16) 0.0186(19) 0.0018(16)
O22' 0.036(4) 0.032(3) 0.051(4) 0.009(3) -0.015(3) 0.004(3)
O22 0.050(5) 0.045(5) 0.048(5) 0.023(4) 0.003(4) 0.016(4)
C1 0.027(2) 0.028(2) 0.035(3) 0.003(2) 0.002(2) -0.0004(19)
C2 0.039(3) 0.047(3) 0.027(3) 0.000(2) 0.000(2) -0.009(2)
C3 0.049(3) 0.050(3) 0.032(3) 0.014(2) -0.008(2) -0.008(3)
C4 0.061(4) 0.069(4) 0.062(4) 0.030(4) 0.000(3) -0.012(3)
C5 0.104(7) 0.067(5) 0.085(6) 0.046(4) -0.007(5) -0.023(5)
C6 0.122(8) 0.065(5) 0.102(7) 0.041(5) -0.014(6) 0.006(5)
C7 0.112(7) 0.082(6) 0.078(6) 0.033(5) 0.011(5) 0.035(5)
C8 0.074(4) 0.064(4) 0.060(4) 0.031(3) 0.007(4) 0.012(4)
C9 0.040(3) 0.051(3) 0.033(3) 0.007(2) 0.012(2) -0.011(2)
C10 0.060(4) 0.066(4) 0.050(4) -0.006(3) 0.013(3) -0.008(3)
C11 0.072(5) 0.077(5) 0.086(6) -0.011(4) 0.034(4) 0.005(4)
C12 0.053(4) 0.096(6) 0.093(6) 0.024(5) 0.027(4) 0.013(4)
C13 0.044(3) 0.109(6) 0.059(4) 0.012(4) 0.009(3) 0.004(4)
C14 0.042(3) 0.083(5) 0.041(3) 0.005(3) 0.007(3) -0.005(3)
C15 0.035(2) 0.029(2) 0.036(3) -0.001(2) -0.004(2) -0.008(2)
C16 0.031(3) 0.059(3) 0.036(3) 0.010(3) -0.006(2) -0.008(2)
C17 0.039(3) 0.045(3) 0.058(4) -0.001(3) -0.020(3) -0.004(2)
C18 0.070(5) 0.075(5) 0.073(5) -0.011(4) -0.004(4) 0.025(4)
C19 0.079(6) 0.130(8) 0.099(7) -0.046(6) -0.026(5) 0.038(6)
C20 0.106(7) 0.107(8) 0.139(9) -0.077(8) -0.065(7) 0.065(6)
C21 0.110(8) 0.065(6) 0.212(14) -0.024(8) -0.069(9) 0.025(5)
C22 0.079(5) 0.053(4) 0.116(7) 0.019(4) -0.020(5) 0.005(4)
C23 0.033(3) 0.056(3) 0.056(4) -0.018(3) -0.009(3) -0.004(3)
C24 0.077(5) 0.058(4) 0.117(7) 0.014(4) -0.030(5) -0.028(4)
C25 0.086(6) 0.074(6) 0.235(14) 0.035(7) -0.056(8) -0.042(5)
C26 0.075(6) 0.079(7) 0.266(18) -0.045(9) -0.078(9) -0.020(5)
C27 0.077(6) 0.125(9) 0.142(10) -0.073(8) -0.034(7) -0.017(7)
C28 0.059(4) 0.112(6) 0.077(5) -0.031(5) -0.017(4) -0.009(4)
C29 0.028(2) 0.042(3) 0.042(3) -0.009(2) 0.003(2) -0.003(2)
C30 0.047(3) 0.039(3) 0.040(3) -0.011(2) -0.002(2) 0.005(2)
C31 0.057(4) 0.042(3) 0.051(4) -0.005(3) 0.015(3) 0.014(3)
C32 0.039(7) 0.040(8) 0.126(13) -0.025(7) 0.019(6) 0.004(6)
C33 0.040(5) 0.066(6) 0.091(11) 0.007(7) 0.007(6) 0.013(4)
C34 0.064(8) 0.089(10) 0.132(14) 0.001(9) 0.048(9) 0.033(8)
C35 0.098(11) 0.172(18) 0.072(9) -0.029(10) 0.034(8) 0.055(12)
C36 0.081(8) 0.097(10) 0.063(6) -0.022(6) 0.015(6) 0.022(7)
C37 0.054(3) 0.046(3) 0.047(3) -0.018(3) 0.000(3) -0.002(3)
C38 0.058(4) 0.088(5) 0.055(4) -0.022(4) 0.000(3) -0.010(4)
C39 0.070(5) 0.122(8) 0.080(6) -0.024(6) 0.010(5) -0.039(5)
C40 0.096(7) 0.098(7) 0.106(8) -0.002(6) 0.012(6) -0.049(6)
C41 0.105(7) 0.078(5) 0.098(7) 0.015(5) 0.003(5) -0.026(5)
C42 0.073(5) 0.055(4) 0.087(5) 0.005(4) -0.002(4) -0.010(4)
C43 0.032(2) 0.022(2) 0.033(3) -0.0039(19) -0.004(2) -0.0024(18)
C44 0.031(2) 0.038(3) 0.043(3) -0.007(2) -0.008(2) 0.001(2)
C45' 0.028(3) 0.048(4) 0.042(4) -0.007(3) -0.001(3) -0.001(3)
C46' 0.048(4) 0.054(4) 0.058(5) -0.001(4) -0.009(4) -0.009(3)
C47' 0.064(5) 0.046(4) 0.081(6) 0.003(4) -0.005(5) -0.007(4)
C48' 0.073(6) 0.044(5) 0.108(8) -0.011(5) 0.008(6) -0.010(4)
C49' 0.081(6) 0.091(7) 0.074(6) -0.044(6) -0.006(5) -0.023(5)
C50' 0.058(5) 0.073(5) 0.053(5) -0.015(4) -0.008(4) -0.010(4)
C51 0.036(3) 0.046(3) 0.039(3) -0.001(2) -0.015(2) 0.011(2)
C52 0.054(4) 0.052(4) 0.073(5) -0.008(3) -0.024(3) 0.015(3)
C53 0.086(6) 0.074(5) 0.091(6) -0.029(4) -0.038(5) 0.038(4)
C54 0.079(6) 0.128(8) 0.065(5) -0.020(5) -0.007(4) 0.065(6)
C55 0.055(4) 0.112(7) 0.078(5) 0.015(5) 0.014(4) 0.036(4)
C56 0.048(3) 0.065(4) 0.061(4) 0.012(3) 0.004(3) 0.019(3)
C57 0.030(2) 0.026(2) 0.044(3) -0.009(2) -0.002(2) 0.0005(19)
C58 0.041(3) 0.025(2) 0.055(3) -0.008(2) 0.004(3) 0.006(2)
C59 0.054(3) 0.032(3) 0.082(5) -0.015(3) 0.016(3) -0.005(3)
C60 0.066(4) 0.046(3) 0.082(5) -0.002(3) -0.001(4) -0.009(3)
C61 0.066(5) 0.074(5) 0.110(7) -0.021(5) 0.001(4) -0.015(4)
C62 0.099(6) 0.053(4) 0.128(8) -0.017(5) 0.022(6) -0.027(4)
C63 0.065(4) 0.025(3) 0.149(8) -0.006(4) 0.003(5) 0.000(3)
C64 0.076(5) 0.038(3) 0.109(6) -0.003(4) 0.018(4) -0.003(3)
C66' 0.085(8) 0.034(5) 0.093(8) -0.010(5) -0.030(8) 0.015(5)
C67' 0.116(12) 0.041(5) 0.149(15) -0.008(7) -0.068(12) 0.005(7)
C68' 0.070(9) 0.055(7) 0.22(3) -0.023(10) -0.065(14) 0.011(7)
C69' 0.053(8) 0.056(7) 0.24(3) -0.013(11) 0.002(12) -0.002(5)
C70' 0.052(6) 0.042(5) 0.115(12) -0.011(6) 0.007(6) 0.002(4)
C71 0.025(2) 0.030(2) 0.034(3) -0.002(2) -0.0016(19) 0.0080(19)
C72 0.030(2) 0.019(2) 0.034(3) -0.0026(18) 0.002(2) 0.0024(18)
C73 0.027(2) 0.028(2) 0.033(3) -0.0006(19) -0.006(2) 0.0027(18)
C74 0.025(2) 0.026(2) 0.031(2) -0.0014(19) -0.0052(19) 0.0025(18)
C75 0.038(3) 0.029(2) 0.044(3) -0.003(2) -0.008(2) 0.009(2)
C76 0.024(2) 0.026(2) 0.035(3) -0.0019(19) 0.0028(19) 0.0061(18)
C77 0.020(2) 0.030(2) 0.035(3) -0.001(2) 0.0049(19) -0.0009(18)
C78 0.027(2) 0.031(2) 0.030(3) -0.008(2) 0.0057(19) 0.0016(19)
C79 0.025(2) 0.025(2) 0.029(2) -0.0074(19) 0.0011(19) 0.0024(17)
C80 0.027(2) 0.041(3) 0.045(3) -0.007(2) 0.006(2) 0.001(2)
C81' 0.131(18) 0.116(15) 0.082(11) -0.037(10) 0.033(11) -0.061(14)
C81 0.12(2) 0.055(11) 0.091(15) 0.013(10) -0.032(13) -0.037(12)
C82 0.037(3) 0.037(3) 0.049(3) -0.010(2) -0.004(2) -0.002(2)
N1 0.200(17) 0.195(16) 0.193(16) 0.081(13) 0.077(13) 0.083(14)
C83 0.133(13) 0.110(10) 0.150(15) 0.025(10) 0.009(11) -0.012(9)
C84 0.21(2) 0.39(4) 0.32(3) 0.09(3) 0.02(2) -0.16(3)
N2' 0.04(2) 0.09(3) 0.13(5) 0.08(3) -0.03(2) 0.00(2)
N2 0.38(3) 0.22(2) 0.071(10) 0.024(12) 0.006(15) 0.21(2)
C85 0.148(10) 0.123(9) 0.073(7) -0.001(6) -0.019(7) 0.060(7)
C86 0.21(3) 0.089(9) 0.077(9) 0.018(7) -0.006(13) 0.001(13)
C86' 0.12(5) 0.17(6) 0.04(3) 0.05(4) -0.01(3) -0.04(5)
N3 0.086(5) 0.142(7) 0.118(7) -0.017(6) -0.015(5) 0.049(5)
C87 0.077(5) 0.076(5) 0.078(5) -0.007(4) 0.001(4) 0.031(4)
C88 0.081(5) 0.068(5) 0.078(5) 0.012(4) -0.003(4) 0.020(4)

loop_
_atom_type_symbol
_atom_type_description
_atom_type_scat_dispersion_real
_atom_type_scat_dispersion_imag
_atom_type_scat_source
C C 0.0033 0.0016 'International Tables Vol C Tables 4.2.6.8 and 6.1.1.4'
H H 0.0000 0.0000 'International Tables Vol C Tables 4.2.6.8 and 6.1.1.4'
N N 0.0061 0.0033 'International Tables Vol C Tables 4.2.6.8 and 6.1.1.4'
O O 0.0106 0.0060 'International Tables Vol C Tables 4.2.6.8 and 6.1.1.4'
Mn Mn 0.3368 0.7283 'International Tables Vol C Tables 4.2.6.8 and 6.1.1.4'

loop_
_geom_angle_atom_site_label_1
_geom_angle_atom_site_label_2
_geom_angle_atom_site_label_3
_geom_angle
_geom_angle_site_symmetry_1
_geom_angle_site_symmetry_3
_geom_angle_publ_flag
O11 Mn1 O18 93.34(12) . . ?
O11 Mn1 O6 91.74(12) . . ?
O18 Mn1 O6 174.91(12) . . ?
O11 Mn1 O6 176.16(12) . 5_666 ?
O18 Mn1 O6 90.49(12) . 5_666 ?
O6 Mn1 O6 84.43(12) . 5_666 ?
O11 Mn1 O17 97.39(11) . . ?
O18 Mn1 O17 88.43(11) . . ?
O6 Mn1 O17 91.24(11) . . ?
O6 Mn1 O17 83.07(11) 5_666 . ?
O11 Mn1 O12 87.18(11) . . ?
O18 Mn1 O12 95.95(11) . . ?
O6 Mn1 O12 83.97(11) . . ?
O6 Mn1 O12 92.07(11) 5_666 . ?
O17 Mn1 O12 173.50(10) . . ?
O11 Mn1 Mn1 134.05(10) . 5_666 ?
O18 Mn1 Mn1 132.61(9) . 5_666 ?
O6 Mn1 Mn1 42.31(8) . 5_666 ?
O6 Mn1 Mn1 42.12(8) 5_666 5_666 ?
O17 Mn1 Mn1 86.16(7) . 5_666 ?
O12 Mn1 Mn1 87.34(7) . 5_666 ?
O11 Mn1 Mn2 85.49(9) . . ?
O18 Mn1 Mn2 134.31(9) . . ?
O6 Mn1 Mn2 45.85(8) . . ?
O6 Mn1 Mn2 91.57(9) 5_666 . ?
O17 Mn1 Mn2 137.09(7) . . ?
O12 Mn1 Mn2 38.37(7) . . ?
Mn1 Mn1 Mn2 63.20(3) 5_666 . ?
O11 Mn1 Mn2 135.47(9) . 5_666 ?
O18 Mn1 Mn2 85.76(9) . 5_666 ?
O6 Mn1 Mn2 90.85(8) . 5_666 ?
O6 Mn1 Mn2 45.20(8) 5_666 5_666 ?
O17 Mn1 Mn2 38.11(7) . 5_666 ?
O12 Mn1 Mn2 137.26(7) . 5_666 ?
Mn1 Mn1 Mn2 62.18(3) 5_666 5_666 ?
Mn2 Mn1 Mn2 125.39(2) . 5_666 ?
O11 Mn1 Mn3 132.74(9) . . ?
O18 Mn1 Mn3 40.22(8) . . ?
O6 Mn1 Mn3 134.73(8) . . ?
O6 Mn1 Mn3 50.99(8) 5_666 . ?
O17 Mn1 Mn3 90.71(7) . . ?
O12 Mn1 Mn3 89.56(7) . . ?
Mn1 Mn1 Mn3 92.77(3) 5_666 . ?
Mn2 Mn1 Mn3 118.38(3) . . ?
Mn2 Mn1 Mn3 64.74(2) 5_666 . ?
O11 Mn1 Mn6 38.20(9) . 5_666 ?
O18 Mn1 Mn6 130.81(9) . 5_666 ?
O6 Mn1 Mn6 54.26(8) . 5_666 ?
O6 Mn1 Mn6 138.09(8) 5_666 5_666 ?
O17 Mn1 Mn6 90.35(7) . 5_666 ?
O12 Mn1 Mn6 90.41(7) . 5_666 ?
Mn1 Mn1 Mn6 96.30(3) 5_666 5_666 ?
Mn2 Mn1 Mn6 65.93(2) . 5_666 ?
Mn2 Mn1 Mn6 120.29(3) 5_666 5_666 ?
Mn3 Mn1 Mn6 170.91(3) . 5_666 ?
O10 Mn2 O16 87.04(12) . 5_666 ?
O10 Mn2 O12 94.03(12) . . ?
O16 Mn2 O12 174.16(13) 5_666 . ?
O10 Mn2 O17 173.26(13) . 5_666 ?
O16 Mn2 O17 93.90(12) 5_666 5_666 ?
O12 Mn2 O17 84.38(12) . 5_666 ?
O10 Mn2 O2 89.48(12) . . ?
O16 Mn2 O2 88.73(12) 5_666 . ?
O12 Mn2 O2 97.02(12) . . ?
O17 Mn2 O2 97.21(12) 5_666 . ?
O10 Mn2 O6 88.44(11) . . ?
O16 Mn2 O6 87.86(11) 5_666 . ?
O12 Mn2 O6 86.43(11) . . ?
O17 Mn2 O6 84.93(11) 5_666 . ?
O2 Mn2 O6 176.09(11) . . ?
O10 Mn2 Mn1 87.63(9) . . ?
O16 Mn2 Mn1 125.86(9) 5_666 . ?
O12 Mn2 Mn1 48.54(9) . . ?
O17 Mn2 Mn1 86.41(9) 5_666 . ?
O2 Mn2 Mn1 145.04(9) . . ?
O6 Mn2 Mn1 38.15(7) . . ?
O10 Mn2 Mn1 126.12(9) . 5_666 ?
O16 Mn2 Mn1 87.31(9) 5_666 5_666 ?
O12 Mn2 Mn1 87.43(9) . 5_666 ?
O17 Mn2 Mn1 47.35(8) 5_666 5_666 ?
O2 Mn2 Mn1 143.85(9) . 5_666 ?
O6 Mn2 Mn1 37.82(7) . 5_666 ?
Mn1 Mn2 Mn1 54.61(2) . 5_666 ?
O10 Mn2 Mn5 136.44(9) . . ?
O16 Mn2 Mn5 134.82(9) 5_666 . ?
O12 Mn2 Mn5 45.78(8) . . ?
O17 Mn2 Mn5 44.66(8) 5_666 . ?
O2 Mn2 Mn5 81.55(8) . . ?
O6 Mn2 Mn5 102.22(7) . . ?
Mn1 Mn2 Mn5 76.84(2) . . ?
Mn1 Mn2 Mn5 76.10(2) 5_666 . ?
O18 Mn3 O9 158.30(12) . . ?
O18 Mn3 O8 94.14(12) . . ?
O9 Mn3 O8 93.43(12) . . ?
O18 Mn3 O15 107.09(12) . . ?
O9 Mn3 O15 89.90(12) . . ?
O8 Mn3 O15 107.47(12) . . ?
O18 Mn3 O16 82.73(11) . . ?
O9 Mn3 O16 84.22(11) . . ?
O8 Mn3 O16 163.37(11) . . ?
O15 Mn3 O16 89.01(12) . . ?
O18 Mn3 O6 73.76(10) . 5_666 ?
O9 Mn3 O6 86.19(10) . 5_666 ?
O8 Mn3 O6 88.25(11) . 5_666 ?
O15 Mn3 O6 164.01(12) . 5_666 ?
O16 Mn3 O6 75.18(10) . 5_666 ?
O18 Mn3 Mn1 36.41(8) . . ?
O9 Mn3 Mn1 124.07(8) . . ?
O8 Mn3 Mn1 86.76(9) . . ?
O15 Mn3 Mn1 142.90(9) . . ?
O16 Mn3 Mn1 81.04(8) . . ?
O6 Mn3 Mn1 37.89(6) 5_666 . ?
O18 Mn3 Mn4 127.94(9) . . ?
O9 Mn3 Mn4 41.69(8) . . ?
O8 Mn3 Mn4 135.10(9) . . ?
O15 Mn3 Mn4 77.41(9) . . ?
O16 Mn3 Mn4 45.22(7) . . ?
O6 Mn3 Mn4 89.48(7) 5_666 . ?
Mn1 Mn3 Mn4 116.64(3) . . ?
O3 Mn4 O14 116.13(13) . . ?
O3 Mn4 O9 88.58(13) . . ?
O14 Mn4 O9 89.66(12) . . ?
O3 Mn4 O7 98.32(14) . . ?
O14 Mn4 O7 99.41(14) . . ?
O9 Mn4 O7 164.68(13) . . ?
O3 Mn4 O16 155.97(12) . . ?
O14 Mn4 O16 86.19(11) . . ?
O9 Mn4 O16 82.45(11) . . ?
O7 Mn4 O16 85.83(12) . . ?
O3 Mn4 O10 86.31(12) . 5_666 ?
O14 Mn4 O10 155.43(12) . 5_666 ?
O9 Mn4 O10 80.57(11) . 5_666 ?
O7 Mn4 O10 86.21(13) . 5_666 ?
O16 Mn4 O10 70.28(10) . 5_666 ?
O3 Mn4 Mn3 128.30(10) . . ?
O14 Mn4 Mn3 75.90(9) . . ?
O9 Mn4 Mn3 39.86(8) . . ?
O7 Mn4 Mn3 130.69(10) . . ?
O16 Mn4 Mn3 45.19(7) . . ?
O10 Mn4 Mn3 82.30(7) 5_666 . ?
O1 Mn5 O20 85.20(13) . . ?
O1 Mn5 O17 88.54(11) . 5_666 ?
O20 Mn5 O17 101.26(12) . 5_666 ?
O1 Mn5 O8 136.19(12) . . ?
O20 Mn5 O8 108.95(13) . . ?
O17 Mn5 O8 126.32(11) 5_666 . ?
O1 Mn5 O12 86.97(11) . . ?
O20 Mn5 O12 168.30(13) . . ?
O17 Mn5 O12 69.83(10) 5_666 . ?
O8 Mn5 O12 82.70(11) . . ?
O1 Mn5 O5 83.39(12) . . ?
O20 Mn5 O5 89.89(14) . . ?
O17 Mn5 O5 165.66(13) 5_666 . ?
O8 Mn5 O5 56.35(12) . . ?
O12 Mn5 O5 97.83(12) . . ?
O1 Mn5 O19 136.19(12) . . ?
O20 Mn5 O19 55.77(12) . . ?
O17 Mn5 O19 81.40(10) 5_666 . ?
O8 Mn5 O19 80.52(11) . . ?
O12 Mn5 O19 127.61(10) . . ?
O5 Mn5 O19 112.56(13) . . ?
O1 Mn5 Mn2 73.44(8) . . ?
O20 Mn5 Mn2 131.61(11) . . ?
O17 Mn5 Mn2 37.29(7) 5_666 . ?
O8 Mn5 Mn2 116.60(8) . . ?
O12 Mn5 Mn2 37.16(7) . . ?
O5 Mn5 Mn2 128.49(10) . . ?
O19 Mn5 Mn2 116.05(8) . . ?
O11 Mn6 O9 152.68(11) 5_666 . ?
O11 Mn6 O19 92.48(12) 5_666 . ?
O9 Mn6 O19 93.44(12) . . ?
O11 Mn6 O4 113.12(12) 5_666 . ?
O9 Mn6 O4 90.03(12) . . ?
O19 Mn6 O4 108.86(13) . . ?
O11 Mn6 O10 82.46(11) 5_666 5_666 ?
O9 Mn6 O10 82.73(11) . 5_666 ?
O19 Mn6 O10 159.56(11) . 5_666 ?
O4 Mn6 O10 91.27(12) . 5_666 ?
O11 Mn6 Mn1 34.95(8) 5_666 5_666 ?
O9 Mn6 Mn1 119.29(8) . 5_666 ?
O19 Mn6 Mn1 85.08(9) . 5_666 ?
O4 Mn6 Mn1 147.29(9) . 5_666 ?
O10 Mn6 Mn1 79.43(8) 5_666 5_666 ?
C1 O1 Mn5 136.6(3) . . ?
C1 O2 Mn2 123.7(3) . . ?
C29 O3 Mn4 132.3(3) . . ?
C29 O4 Mn6 126.8(3) . . ?
C15 O5 Mn5 91.0(3) . . ?
Mn1 O6 Mn1 95.57(12) . 5_666 ?
Mn1 O6 Mn2 96.00(11) . . ?
Mn1 O6 Mn2 96.98(11) 5_666 . ?
Mn1 O6 Mn3 169.18(14) . 5_666 ?
Mn1 O6 Mn3 91.13(10) 5_666 5_666 ?
Mn2 O6 Mn3 91.59(10) . 5_666 ?
C81 O7 C81' 68.0(11) . . ?
C81 O7 Mn4 130.9(10) . . ?
C81' O7 Mn4 131.7(8) . . ?
C81 O7 H7 103(4) . . ?
C81' O7 H7 108(4) . . ?
Mn4 O7 H7 108(4) . . ?
C15 O8 Mn3 142.4(3) . . ?
C15 O8 Mn5 92.1(3) . . ?
Mn3 O8 Mn5 124.41(14) . . ?
C82 O9 Mn6 115.2(3) . . ?
C82 O9 Mn3 116.5(3) . . ?
Mn6 O9 Mn3 106.77(13) . . ?
C82 O9 Mn4 117.5(3) . . ?
Mn6 O9 Mn4 99.88(12) . . ?
Mn3 O9 Mn4 98.46(12) . . ?
C78 O10 Mn2 118.3(2) . . ?
C78 O10 Mn6 110.1(2) . 5_666 ?
Mn2 O10 Mn6 108.82(13) . 5_666 ?
C78 O10 Mn4 124.3(2) . 5_666 ?
Mn2 O10 Mn4 100.81(12) . 5_666 ?
Mn6 O10 Mn4 90.67(10) 5_666 5_666 ?
C76 O11 Mn1 122.9(3) . . ?
C76 O11 Mn6 116.0(3) . 5_666 ?
Mn1 O11 Mn6 106.85(13) . 5_666 ?
C77 O12 Mn2 121.1(3) . . ?
C77 O12 Mn5 113.7(2) . . ?
Mn2 O12 Mn5 97.05(12) . . ?
C77 O12 Mn1 114.4(2) . . ?
Mn2 O12 Mn1 93.09(11) . . ?
Mn5 O12 Mn1 115.15(12) . . ?
C80 O13 H13 109.5 . . ?
C43 O14 Mn4 131.6(3) . . ?
C43 O15 Mn3 128.9(3) . . ?
C73 O16 Mn2 118.2(2) . 5_666 ?
C73 O16 Mn3 113.5(2) . . ?
Mn2 O16 Mn3 105.21(13) 5_666 . ?
C73 O16 Mn4 124.5(3) . . ?
Mn2 O16 Mn4 101.06(12) 5_666 . ?
Mn3 O16 Mn4 89.59(10) . . ?
C72 O17 Mn2 121.5(2) . 5_666 ?
C72 O17 Mn5 111.9(2) . 5_666 ?
Mn2 O17 Mn5 98.06(11) 5_666 5_666 ?
C72 O17 Mn1 112.7(2) . . ?
Mn2 O17 Mn1 94.54(11) 5_666 . ?
Mn5 O17 Mn1 116.77(12) 5_666 . ?
C71 O18 Mn1 122.0(3) . . ?
C71 O18 Mn3 118.5(3) . . ?
Mn1 O18 Mn3 103.37(12) . . ?
C57 O19 Mn6 148.8(3) . . ?
C57 O19 Mn5 86.8(3) . . ?
Mn6 O19 Mn5 124.40(14) . . ?
C57 O20 Mn5 97.1(3) . . ?
C75 O22' H22D 109.5 . . ?
C75 O22' H75A 14.2 . . ?
H22D O22' H75A 121.7 . . ?
C75 O22 H22C 109.5 . . ?
O1 C1 O2 124.6(4) . . ?
O1 C1 C2 118.5(4) . . ?
O2 C1 C2 116.9(4) . . ?
C9 C2 C1 107.3(4) . . ?
C9 C2 C3 116.4(4) . . ?
C1 C2 C3 110.7(4) . . ?
C9 C2 H2A 107.4 . . ?
C1 C2 H2A 107.4 . . ?
C3 C2 H2A 107.4 . . ?
C8 C3 C4 118.0(6) . . ?
C8 C3 C2 119.1(5) . . ?
C4 C3 C2 122.9(6) . . ?
C3 C4 C5 120.3(7) . . ?
C3 C4 H4A 119.8 . . ?
C5 C4 H4A 119.8 . . ?
C6 C5 C4 120.5(7) . . ?
C6 C5 H5A 119.8 . . ?
C4 C5 H5A 119.8 . . ?
C5 C6 C7 120.9(8) . . ?
C5 C6 H6A 119.6 . . ?
C7 C6 H6A 119.6 . . ?
C6 C7 C8 118.9(8) . . ?
C6 C7 H7A 120.6 . . ?
C8 C7 H7A 120.6 . . ?
C3 C8 C7 121.4(7) . . ?
C3 C8 H8A 119.3 . . ?
C7 C8 H8A 119.3 . . ?
C10 C9 C14 118.2(6) . . ?
C10 C9 C2 120.1(5) . . ?
C14 C9 C2 121.7(5) . . ?
C9 C10 C11 121.1(7) . . ?
C9 C10 H10A 119.4 . . ?
C11 C10 H10A 119.4 . . ?
C12 C11 C10 120.0(7) . . ?
C12 C11 H11A 120.0 . . ?
C10 C11 H11A 120.0 . . ?
C11 C12 C13 119.8(7) . . ?
C11 C12 H12A 120.1 . . ?
C13 C12 H12A 120.1 . . ?
C12 C13 C14 120.1(7) . . ?
C12 C13 H13A 120.0 . . ?
C14 C13 H13A 120.0 . . ?
C13 C14 C9 120.9(6) . . ?
C13 C14 H14A 119.6 . . ?
C9 C14 H14A 119.6 . . ?
O5 C15 O8 120.5(4) . . ?
O5 C15 C16 122.0(4) . . ?
O8 C15 C16 117.4(4) . . ?
C17 C16 C23 112.7(4) . . ?
C17 C16 C15 108.4(4) . . ?
C23 C16 C15 115.1(4) . . ?
C17 C16 H16A 106.7 . . ?
C23 C16 H16A 106.7 . . ?
C15 C16 H16A 106.7 . . ?
C18 C17 C22 119.4(7) . . ?
C18 C17 C16 122.6(6) . . ?
C22 C17 C16 117.9(6) . . ?
C17 C18 C19 120.8(8) . . ?
C17 C18 H18A 119.6 . . ?
C19 C18 H18A 119.6 . . ?
C20 C19 C18 120.0(10) . . ?
C20 C19 H19A 120.0 . . ?
C18 C19 H19A 120.0 . . ?
C19 C20 C21 119.3(9) . . ?
C19 C20 H20A 120.4 . . ?
C21 C20 H20A 120.4 . . ?
C22 C21 C20 121.5(10) . . ?
C22 C21 H21A 119.3 . . ?
C20 C21 H21A 119.3 . . ?
C21 C22 C17 118.9(10) . . ?
C21 C22 H22A 120.5 . . ?
C17 C22 H22A 120.5 . . ?
C28 C23 C24 117.6(6) . . ?
C28 C23 C16 119.5(7) . . ?
C24 C23 C16 122.6(5) . . ?
C23 C24 C25 119.3(9) . . ?
C23 C24 H24A 120.3 . . ?
C25 C24 H24A 120.3 . . ?
C26 C25 C24 119.3(11) . . ?
C26 C25 H25A 120.4 . . ?
C24 C25 H25A 120.4 . . ?
C27 C26 C25 121.1(9) . . ?
C27 C26 H26A 119.5 . . ?
C25 C26 H26A 119.5 . . ?
C26 C27 C28 120.0(10) . . ?
C26 C27 H27A 120.0 . . ?
C28 C27 H27A 120.0 . . ?
C23 C28 C27 122.5(9) . . ?
C23 C28 H28A 118.7 . . ?
C27 C28 H28A 118.7 . . ?
O3 C29 O4 126.5(5) . . ?
O3 C29 C30 116.2(5) . . ?
O4 C29 C30 117.3(5) . . ?
C31 C30 C29 113.2(4) . . ?
C31 C30 C37 113.3(5) . . ?
C29 C30 C37 110.3(4) . . ?
C31 C30 H30A 106.5 . . ?
C29 C30 H30A 106.5 . . ?
C37 C30 H30A 106.5 . . ?
C36 C31 C32 114.1(11) . . ?
C36 C31 C32' 110(3) . . ?
C32 C31 C32' 10(3) . . ?
C36 C31 C30 122.3(7) . . ?
C32 C31 C30 122.8(9) . . ?
C32' C31 C30 128(3) . . ?
C36 C31 C36' 32.4(9) . . ?
C32 C31 C36' 127.6(12) . . ?
C32' C31 C36' 119(3) . . ?
C30 C31 C36' 106.0(11) . . ?
C31 C32 C33 123.7(16) . . ?
C31 C32 H32A 118.1 . . ?
C33 C32 H32A 118.1 . . ?
C33' C32' C31 103(4) . . ?
C33' C32' H32B 128.5 . . ?
C31 C32' H32B 128.5 . . ?
C34 C33 C32 116.4(15) . . ?
C34 C33 H33A 121.8 . . ?
C32 C33 H33A 121.8 . . ?
C32' C33' C34' 120(5) . . ?
C32' C33' H33B 119.8 . . ?
C34' C33' H33B 119.8 . . ?
C33 C34 C35 120.3(11) . . ?
C33 C34 H34A 119.9 . . ?
C35 C34 H34A 119.9 . . ?
C35' C34' C33' 124(5) . . ?
C35' C34' H34B 118.0 . . ?
C33' C34' H34B 118.0 . . ?
C36 C35 C34 118.8(11) . . ?
C36 C35 H35A 120.6 . . ?
C34 C35 H35A 120.6 . . ?
C34' C35' C36' 117(3) . . ?
C34' C35' H35B 121.5 . . ?
C36' C35' H35B 121.5 . . ?
C31 C36 C35 124.9(11) . . ?
C31 C36 H36A 117.6 . . ?
C35 C36 H36A 117.6 . . ?
C35' C36' C31 115(2) . . ?
C35' C36' H36B 122.7 . . ?
C31 C36' H36B 122.7 . . ?
C42 C37 C38 117.7(6) . . ?
C42 C37 C30 122.6(6) . . ?
C38 C37 C30 119.7(6) . . ?
C39 C38 C37 121.3(8) . . ?
C39 C38 H38A 119.4 . . ?
C37 C38 H38A 119.4 . . ?
C40 C39 C38 120.5(8) . . ?
C40 C39 H39A 119.8 . . ?
C38 C39 H39A 119.8 . . ?
C39 C40 C41 119.9(8) . . ?
C39 C40 H40A 120.0 . . ?
C41 C40 H40A 120.0 . . ?
C40 C41 C42 119.0(9) . . ?
C40 C41 H41A 120.5 . . ?
C42 C41 H41A 120.5 . . ?
C37 C42 C41 121.5(7) . . ?
C37 C42 H42A 119.3 . . ?
C41 C42 H42A 119.3 . . ?
O14 C43 O15 126.0(4) . . ?
O14 C43 C44 115.8(4) . . ?
O15 C43 C44 118.2(4) . . ?
C45 C44 C51 114.5(13) . . ?
C45 C44 C45' 94.2(13) . . ?
C51 C44 C45' 114.3(4) . . ?
C45 C44 C43 112.6(13) . . ?
C51 C44 C43 111.1(4) . . ?
C45' C44 C43 109.1(4) . . ?
C44 C45 C46 113.8(19) . . ?
C44 C45 C50 125.9(19) . . ?
C46 C45 C50 120.0 . . ?
C47 C46 C45 120.0 . . ?
C47 C46 H46A 120.0 . . ?
C45 C46 H46A 120.0 . . ?
C48 C47 C46 120.0 . . ?
C48 C47 H47A 120.0 . . ?
C46 C47 H47A 120.0 . . ?
C47 C48 C49 120.0 . . ?
C47 C48 H48A 120.0 . . ?
C49 C48 H48A 120.0 . . ?
C50 C49 C48 120.0 . . ?
C50 C49 H49A 120.0 . . ?
C48 C49 H49A 120.0 . . ?
C49 C50 C45 120.0 . . ?
C49 C50 H50A 120.0 . . ?
C45 C50 H50A 120.0 . . ?
C46' C45' C50' 117.9(7) . . ?
C46' C45' C44 121.9(6) . . ?
C50' C45' C44 120.2(6) . . ?
C45' C46' C47' 121.9(7) . . ?
C45' C46' H46B 119.1 . . ?
C47' C46' H46B 119.1 . . ?
C48' C47' C46' 120.7(8) . . ?
C48' C47' H47B 119.7 . . ?
C46' C47' H47B 119.7 . . ?
C47' C48' C49' 120.3(8) . . ?
C47' C48' H48B 119.9 . . ?
C49' C48' H48B 119.9 . . ?
C48' C49' C50' 121.0(8) . . ?
C48' C49' H49B 119.5 . . ?
C50' C49' H49B 119.5 . . ?
C45' C50' C49' 118.2(8) . . ?
C45' C50' H50B 120.9 . . ?
C49' C50' H50B 120.9 . . ?
C52 C51 C56 118.2(6) . . ?
C52 C51 C44 119.0(5) . . ?
C56 C51 C44 122.8(5) . . ?
C51 C52 C53 121.2(7) . . ?
C51 C52 H52A 119.4 . . ?
C53 C52 H52A 119.4 . . ?
C54 C53 C52 119.1(7) . . ?
C54 C53 H53A 120.5 . . ?
C52 C53 H53A 120.5 . . ?
C55 C54 C53 120.6(7) . . ?
C55 C54 H54A 119.7 . . ?
C53 C54 H54A 119.7 . . ?
C54 C55 C56 119.6(8) . . ?
C54 C55 H55A 120.2 . . ?
C56 C55 H55A 120.2 . . ?
C55 C56 C51 121.3(7) . . ?
C55 C56 H56A 119.4 . . ?
C51 C56 H56A 119.4 . . ?
O20 C57 O19 120.3(4) . . ?
O20 C57 C58 121.7(4) . . ?
O19 C57 C58 117.9(4) . . ?
C59 C58 C65' 113.8(6) . . ?
C59 C58 C65 122.8(8) . . ?
C65' C58 C65 16.0(7) . . ?
C59 C58 C57 111.3(4) . . ?
C65' C58 C57 106.9(5) . . ?
C65 C58 C57 111.6(7) . . ?
C59 C58 H58A 102.8 . . ?
C65' C58 H58A 118.7 . . ?
C65 C58 H58A 102.8 . . ?
C57 C58 H58A 102.8 . . ?
C64 C59 C60 115.3(6) . . ?
C64 C59 C58 126.7(6) . . ?
C60 C59 C58 117.2(5) . . ?
C61 C60 C59 120.6(6) . . ?
C61 C60 H60A 119.7 . . ?
C59 C60 H60A 119.7 . . ?
C60 C61 C62 118.7(8) . . ?
C60 C61 H61A 120.6 . . ?
C62 C61 H61A 120.6 . . ?
C63 C62 C61 120.8(7) . . ?
C63 C62 H62A 119.6 . . ?
C61 C62 H62A 119.6 . . ?
C62 C63 C64 119.2(7) . . ?
C62 C63 H63A 120.4 . . ?
C64 C63 H63A 120.4 . . ?
C59 C64 C63 125.1(7) . . ?
C59 C64 H64A 117.4 . . ?
C63 C64 H64A 117.4 . . ?
C66 C65 C70 120.0 . . ?
C66 C65 C58 119.2(12) . . ?
C70 C65 C58 120.9(12) . . ?
C67 C66 C65 120.0 . . ?
C67 C66 H66A 120.0 . . ?
C65 C66 H66A 120.0 . . ?
C66 C67 C68 120.0 . . ?
C66 C67 H67A 120.0 . . ?
C68 C67 H67A 120.0 . . ?
C69 C68 C67 120.0 . . ?
C69 C68 H68A 120.0 . . ?
C67 C68 H68A 120.0 . . ?
C68 C69 C70 120.0 . . ?
C68 C69 H69A 120.0 . . ?
C70 C69 H69A 120.0 . . ?
C69 C70 C65 120.0 . . ?
C69 C70 H70A 120.0 . . ?
C65 C70 H70A 120.0 . . ?
C66' C65' C70' 120.2(11) . . ?
C66' C65' C58 123.8(9) . . ?
C70' C65' C58 116.0(9) . . ?
C65' C66' C67' 121.7(15) . . ?
C65' C66' H66B 119.1 . . ?
C67' C66' H66B 119.1 . . ?
C66' C67' C68' 119.0(15) . . ?
C66' C67' H67B 120.5 . . ?
C68' C67' H67B 120.5 . . ?
C69' C68' C67' 120.5(15) . . ?
C69' C68' H68B 119.7 . . ?
C67' C68' H68B 119.7 . . ?
C68' C69' C70' 120.2(16) . . ?
C68' C69' H69B 119.9 . . ?
C70' C69' H69B 119.9 . . ?
C65' C70' C69' 118.2(14) . . ?
C65' C70' H70B 120.9 . . ?
C69' C70' H70B 120.9 . . ?
O18 C71 C74 115.3(3) . . ?
O18 C71 H71A 108.4 . . ?
C74 C71 H71A 108.4 . . ?
O18 C71 H71B 108.4 . . ?
C74 C71 H71B 108.4 . . ?
H71A C71 H71B 107.5 . . ?
O17 C72 C74 113.4(3) . . ?
O17 C72 H72A 108.9 . . ?
C74 C72 H72A 108.9 . . ?
O17 C72 H72B 108.9 . . ?
C74 C72 H72B 108.9 . . ?
H72A C72 H72B 107.7 . . ?
O16 C73 C74 114.0(4) . . ?
O16 C73 H73A 108.8 . . ?
C74 C73 H73A 108.8 . . ?
O16 C73 H73B 108.8 . . ?
C74 C73 H73B 108.8 . . ?
H73A C73 H73B 107.7 . . ?
C72 C74 C71 111.8(4) . . ?
C72 C74 C73 112.0(4) . . ?
C71 C74 C73 113.7(4) . . ?
C72 C74 C75 104.6(4) . . ?
C71 C74 C75 106.8(4) . . ?
C73 C74 C75 107.3(4) . . ?
O22 C75 O22' 103.4(6) . . ?
O22 C75 C74 112.1(5) . . ?
O22' C75 C74 114.1(4) . . ?
O22 C75 H75D 109.6 . . ?
O22' C75 H75D 108.7 . . ?
C74 C75 H75D 108.7 . . ?
O22 C75 H75C 5.3 . . ?
O22' C75 H75C 108.7 . . ?
C74 C75 H75C 108.7 . . ?
H75D C75 H75C 107.6 . . ?
O22 C75 H75A 109.2 . . ?
O22' C75 H75A 6.2 . . ?
C74 C75 H75A 109.0 . . ?
H75D C75 H75A 108.2 . . ?
H75C C75 H75A 114.5 . . ?
O22 C75 H75B 109.8 . . ?
O22' C75 H75B 108.3 . . ?
C74 C75 H75B 108.9 . . ?
H75D C75 H75B 0.4 . . ?
H75C C75 H75B 107.8 . . ?
H75A C75 H75B 107.8 . . ?
O11 C76 C79 114.8(3) . . ?
O11 C76 H76A 108.6 . . ?
C79 C76 H76A 108.6 . . ?
O11 C76 H76B 108.6 . . ?
C79 C76 H76B 108.6 . . ?
H76A C76 H76B 107.5 . . ?
O12 C77 C79 113.9(3) . . ?
O12 C77 H77A 108.8 . . ?
C79 C77 H77A 108.8 . . ?
O12 C77 H77B 108.8 . . ?
C79 C77 H77B 108.8 . . ?
H77A C77 H77B 107.7 . . ?
O10 C78 C79 114.3(4) . . ?
O10 C78 H78A 108.7 . . ?
C79 C78 H78A 108.7 . . ?
O10 C78 H78B 108.7 . . ?
C79 C78 H78B 108.7 . . ?
H78A C78 H78B 107.6 . . ?
C77 C79 C76 111.3(4) . . ?
C77 C79 C78 111.2(4) . . ?
C76 C79 C78 114.0(4) . . ?
C77 C79 C80 104.8(3) . . ?
C76 C79 C80 107.7(4) . . ?
C78 C79 C80 107.3(4) . . ?
O13 C80 C79 110.2(4) . . ?
O13 C80 H80A 109.6 . . ?
C79 C80 H80A 109.6 . . ?
O13 C80 H80B 109.6 . . ?
C79 C80 H80B 109.6 . . ?
H80A C80 H80B 108.1 . . ?
O7 C81' H81F 109.5 . . ?
O7 C81' H81D 109.5 . . ?
O7 C81' H81E 109.5 . . ?
O7 C81 H81A 109.5 . . ?
O7 C81 H81B 109.5 . . ?
O7 C81 H81C 109.5 . . ?
O9 C82 H82A 109.5 . . ?
O9 C82 H82B 109.5 . . ?
H82A C82 H82B 109.5 . . ?
O9 C82 H82C 109.5 . . ?
H82A C82 H82C 109.5 . . ?
H82B C82 H82C 109.5 . . ?
N1 C83 C84 167(2) . . ?
C83 C84 H84A 109.5 . . ?
C83 C84 H84B 109.5 . . ?
H84A C84 H84B 109.5 . . ?
C83 C84 H84C 109.5 . . ?
H84A C84 H84C 109.5 . . ?
H84B C84 H84C 109.5 . . ?
N2 C85 N2' 27(4) . . ?
N2 C85 C86 174.4(18) . . ?
N2' C85 C86 152(3) . . ?
N2 C85 C86' 146(3) . . ?
N2' C85 C86' 163(4) . . ?
C86 C85 C86' 37(2) . . ?
C85 C86 H86A 109.5 . . ?
C85 C86 H86B 109.5 . . ?
C85 C86 H86C 109.5 . . ?
C85 C86' H86'A 109.5 . . ?
C85 C86' H86'B 109.5 . . ?
C85 C86' H86'C 109.5 . . ?
N3 C87 C88 178.1(10) . . ?
C87 C88 H88A 109.5 . . ?
C87 C88 H88B 109.5 . . ?
H88A C88 H88B 109.5 . . ?
C87 C88 H88C 109.5 . . ?
H88A C88 H88C 109.5 . . ?
H88B C88 H88C 109.5 . . ?

loop_
_geom_bond_atom_site_label_1
_geom_bond_atom_site_label_2
_geom_bond_distance
_geom_bond_site_symmetry_2
_geom_bond_publ_flag
Mn1 O11 1.916(3) . ?
Mn1 O18 1.918(3) . ?
Mn1 O6 1.924(3) . ?
Mn1 O6 1.931(3) 5_666 ?
Mn1 O17 2.307(3) . ?
Mn1 O12 2.325(3) . ?
Mn1 Mn1 2.8554(12) 5_666 ?
Mn1 Mn2 3.0978(10) . ?
Mn1 Mn2 3.1265(9) 5_666 ?
Mn1 Mn3 3.1445(9) . ?
Mn1 Mn6 3.2018(9) 5_666 ?
Mn2 O10 1.922(3) . ?
Mn2 O16 1.922(3) 5_666 ?
Mn2 O12 1.926(3) . ?
Mn2 O17 1.936(3) 5_666 ?
Mn2 O2 2.172(3) . ?
Mn2 O6 2.235(3) . ?
Mn2 Mn1 3.1265(9) 5_666 ?
Mn2 Mn5 3.1636(9) . ?
Mn3 O18 2.087(3) . ?
Mn3 O9 2.095(3) . ?
Mn3 O8 2.119(3) . ?
Mn3 O15 2.130(3) . ?
Mn3 O16 2.294(3) . ?
Mn3 O6 2.444(3) 5_666 ?
Mn3 Mn4 3.2336(10) . ?
Mn4 O3 2.107(3) . ?
Mn4 O14 2.121(3) . ?
Mn4 O9 2.174(3) . ?
Mn4 O7 2.197(4) . ?
Mn4 O16 2.295(3) . ?
Mn4 O10 2.303(3) 5_666 ?
Mn5 O1 2.163(3) . ?
Mn5 O20 2.220(3) . ?
Mn5 O17 2.246(3) 5_666 ?
Mn5 O8 2.279(3) . ?
Mn5 O12 2.285(3) . ?
Mn5 O5 2.323(3) . ?
Mn5 O19 2.418(3) . ?
Mn6 O11 2.069(3) 5_666 ?
Mn6 O9 2.090(3) . ?
Mn6 O19 2.096(3) . ?
Mn6 O4 2.120(3) . ?
Mn6 O10 2.287(3) 5_666 ?
Mn6 Mn1 3.2018(9) 5_666 ?
O1 C1 1.240(5) . ?
O2 C1 1.278(5) . ?
O3 C29 1.266(6) . ?
O4 C29 1.278(6) . ?
O5 C15 1.233(6) . ?
O6 Mn1 1.931(3) 5_666 ?
O6 Mn3 2.444(3) 5_666 ?
O7 C81 1.366(18) . ?
O7 C81' 1.441(15) . ?
O7 H7 0.87(6) . ?
O8 C15 1.270(5) . ?
O9 C82 1.434(5) . ?
O10 C78 1.444(5) . ?
O10 Mn6 2.287(3) 5_666 ?
O10 Mn4 2.303(3) 5_666 ?
O11 C76 1.430(5) . ?
O11 Mn6 2.069(3) 5_666 ?
O12 C77 1.441(5) . ?
O13 C80 1.432(6) . ?
O13 H13 0.8400 . ?
O14 C43 1.261(5) . ?
O15 C43 1.270(5) . ?
O16 C73 1.442(5) . ?
O16 Mn2 1.922(3) 5_666 ?
O17 C72 1.444(5) . ?
O17 Mn2 1.936(3) 5_666 ?
O17 Mn5 2.246(3) 5_666 ?
O18 C71 1.423(5) . ?
O19 C57 1.276(6) . ?
O20 C57 1.234(6) . ?
O22' C75 1.409(7) . ?
O22' H22D 0.8400 . ?
O22' H75A 0.4381 . ?
O22 C75 1.300(9) . ?
O22 H22C 0.8400 . ?
C1 C2 1.529(7) . ?
C2 C9 1.528(7) . ?
C2 C3 1.530(7) . ?
C2 H2A 1.0000 . ?
C3 C8 1.377(8) . ?
C3 C4 1.379(8) . ?
C4 C5 1.394(10) . ?
C4 H4A 0.9500 . ?
C5 C6 1.338(12) . ?
C5 H5A 0.9500 . ?
C6 C7 1.370(12) . ?
C6 H6A 0.9500 . ?
C7 C8 1.389(10) . ?
C7 H7A 0.9500 . ?
C8 H8A 0.9500 . ?
C9 C10 1.375(8) . ?
C9 C14 1.384(8) . ?
C10 C11 1.385(9) . ?
C10 H10A 0.9500 . ?
C11 C12 1.368(11) . ?
C11 H11A 0.9500 . ?
C12 C13 1.373(11) . ?
C12 H12A 0.9500 . ?
C13 C14 1.383(9) . ?
C13 H13A 0.9500 . ?
C14 H14A 0.9500 . ?
C15 C16 1.531(7) . ?
C16 C17 1.505(8) . ?
C16 C23 1.508(8) . ?
C16 H16A 1.0000 . ?
C17 C18 1.354(9) . ?
C17 C22 1.385(9) . ?
C18 C19 1.401(10) . ?
C18 H18A 0.9500 . ?
C19 C20 1.331(14) . ?
C19 H19A 0.9500 . ?
C20 C21 1.386(16) . ?
C20 H20A 0.9500 . ?
C21 C22 1.367(13) . ?
C21 H21A 0.9500 . ?
C22 H22A 0.9500 . ?
C23 C28 1.352(8) . ?
C23 C24 1.394(10) . ?
C24 C25 1.410(10) . ?
C24 H24A 0.9500 . ?
C25 C26 1.377(16) . ?
C25 H25A 0.9500 . ?
C26 C27 1.306(15) . ?
C26 H26A 0.9500 . ?
C27 C28 1.385(12) . ?
C27 H27A 0.9500 . ?
C28 H28A 0.9500 . ?
C29 C30 1.525(7) . ?
C30 C31 1.516(8) . ?
C30 C37 1.528(8) . ?
C30 H30A 1.0000 . ?
C31 C36 1.348(10) . ?
C31 C32 1.36(2) . ?
C31 C32' 1.46(7) . ?
C31 C36' 1.61(3) . ?
C32 C33 1.44(2) . ?
C32 H32A 0.9500 . ?
C32' C33' 1.37(9) . ?
C32' H32B 0.9500 . ?
C33 C34 1.37(2) . ?
C33 H33A 0.9500 . ?
C33' C34' 1.39(7) . ?
C33' H33B 0.9500 . ?
C34 C35 1.38(2) . ?
C34 H34A 0.9500 . ?
C34' C35' 1.36(6) . ?
C34' H34B 0.9500 . ?
C35 C36 1.376(15) . ?
C35 H35A 0.9500 . ?
C35' C36' 1.37(4) . ?
C35' H35B 0.9500 . ?
C36 H36A 0.9500 . ?
C36' H36B 0.9500 . ?
C37 C42 1.379(9) . ?
C37 C38 1.390(8) . ?
C38 C39 1.374(11) . ?
C38 H38A 0.9500 . ?
C39 C40 1.366(12) . ?
C39 H39A 0.9500 . ?
C40 C41 1.386(12) . ?
C40 H40A 0.9500 . ?
C41 C42 1.395(10) . ?
C41 H41A 0.9500 . ?
C42 H42A 0.9500 . ?
C43 C44 1.550(6) . ?
C44 C45 1.37(2) . ?
C44 C51 1.519(7) . ?
C44 C45' 1.537(8) . ?
C45 C46 1.3900 . ?
C45 C50 1.3900 . ?
C46 C47 1.3900 . ?
C46 H46A 0.9500 . ?
C47 C48 1.3900 . ?
C47 H47A 0.9500 . ?
C48 C49 1.3900 . ?
C48 H48A 0.9500 . ?
C49 C50 1.3900 . ?
C49 H49A 0.9500 . ?
C50 H50A 0.9500 . ?
C45' C46' 1.378(9) . ?
C45' C50' 1.397(9) . ?
C46' C47' 1.384(10) . ?
C46' H46B 0.9500 . ?
C47' C48' 1.314(12) . ?
C47' H47B 0.9500 . ?
C48' C49' 1.372(13) . ?
C48' H48B 0.9500 . ?
C49' C50' 1.417(11) . ?
C49' H49B 0.9500 . ?
C50' H50B 0.9500 . ?
C51 C52 1.373(8) . ?
C51 C56 1.383(8) . ?
C52 C53 1.391(9) . ?
C52 H52A 0.9500 . ?
C53 C54 1.381(12) . ?
C53 H53A 0.9500 . ?
C54 C55 1.362(12) . ?
C54 H54A 0.9500 . ?
C55 C56 1.381(9) . ?
C55 H55A 0.9500 . ?
C56 H56A 0.9500 . ?
C57 C58 1.537(6) . ?
C58 C59 1.511(7) . ?
C58 C65' 1.525(10) . ?
C58 C65 1.525(15) . ?
C58 H58A 1.0000 . ?
C59 C64 1.321(8) . ?
C59 C60 1.434(9) . ?
C60 C61 1.382(9) . ?
C60 H60A 0.9500 . ?
C61 C62 1.413(11) . ?
C61 H61A 0.9500 . ?
C62 C63 1.300(11) . ?
C62 H62A 0.9500 . ?
C63 C64 1.397(9) . ?
C63 H63A 0.9500 . ?
C64 H64A 0.9500 . ?
C65 C66 1.3900 . ?
C65 C70 1.3900 . ?
C66 C67 1.3900 . ?
C66 H66A 0.9500 . ?
C67 C68 1.3900 . ?
C67 H67A 0.9500 . ?
C68 C69 1.3900 . ?
C68 H68A 0.9500 . ?
C69 C70 1.3900 . ?
C69 H69A 0.9500 . ?
C70 H70A 0.9500 . ?
C65' C66' 1.323(14) . ?
C65' C70' 1.396(13) . ?
C66' C67' 1.382(15) . ?
C66' H66B 0.9500 . ?
C67' C68' 1.40(2) . ?
C67' H67B 0.9500 . ?
C68' C69' 1.32(2) . ?
C68' H68B 0.9500 . ?
C69' C70' 1.43(2) . ?
C69' H69B 0.9500 . ?
C70' H70B 0.9500 . ?
C71 C74 1.532(6) . ?
C71 H71A 0.9900 . ?
C71 H71B 0.9900 . ?
C72 C74 1.529(6) . ?
C72 H72A 0.9900 . ?
C72 H72B 0.9900 . ?
C73 C74 1.533(6) . ?
C73 H73A 0.9900 . ?
C73 H73B 0.9900 . ?
C74 C75 1.553(6) . ?
C75 H75D 0.9900 . ?
C75 H75C 0.9900 . ?
C75 H75A 0.9902 . ?
C75 H75B 0.9899 . ?
C76 C79 1.532(6) . ?
C76 H76A 0.9900 . ?
C76 H76B 0.9900 . ?
C77 C79 1.528(6) . ?
C77 H77A 0.9900 . ?
C77 H77B 0.9900 . ?
C78 C79 1.533(6) . ?
C78 H78A 0.9900 . ?
C78 H78B 0.9900 . ?
C79 C80 1.549(6) . ?
C80 H80A 0.9900 . ?
C80 H80B 0.9900 . ?
C81' H81F 0.9800 . ?
C81' H81D 0.9800 . ?
C81' H81E 0.9800 . ?
C81 H81A 0.9800 . ?
C81 H81B 0.9800 . ?
C81 H81C 0.9800 . ?
C82 H82A 0.9800 . ?
C82 H82B 0.9800 . ?
C82 H82C 0.9800 . ?
N1 C83 1.133(18) . ?
C83 C84 1.54(2) . ?
C84 H84A 0.9800 . ?
C84 H84B 0.9800 . ?
C84 H84C 0.9800 . ?
N2' C85 1.31(5) . ?
N2 C85 1.08(2) . ?
C85 C86 1.367(18) . ?
C85 C86' 1.50(6) . ?
C86 H86A 0.9800 . ?
C86 H86B 0.9800 . ?
C86 H86C 0.9800 . ?
C86' H86'A 0.9800 . ?
C86' H86'B 0.9800 . ?
C86' H86'C 0.9800 . ?
N3 C87 1.149(9) . ?
C87 C88 1.427(10) . ?
C88 H88A 0.9800 . ?
C88 H88B 0.9800 . ?
C88 H88C 0.9800 . ?
